data_2229453
loop_
_publ_author_name
'van Tonder, Johannes H.'
'Muller, Theunis J.'
'Bezuidenhoudt, Barend C. B.'

_publ_section_title
;
 4,5-Bis(2,4-di-<i>tert</i>-butylphenoxy)phthalonitrile
;
_journal_coeditor_code LR2003
_journal_issue 3
_journal_name_full 'Acta Crystallographica Section E'
_journal_page_first o705
_journal_page_last o706
_journal_paper_doi 10.1107/S1600536811006118
_journal_volume 67
_journal_year 2011
_chemical_formula_iupac 'C36 H44 N2 O2'
_chemical_formula_moiety 'C36 H44 N2 O2'
_chemical_formula_sum 'C36 H44 N2 O2'
_chemical_formula_weight 536.76
_chemical_name_systematic
;
4,5-Bis(2,4-di-<i>tert</i>-butylphenoxy)phthalonitrile
;
_space_group_crystal_system triclinic
_space_group_IT_number 2
_space_group_name_Hall '-P 1'
_space_group_name_H-M_alt 'P -1'
_symmetry_space_group_name_Hall '-P 1'
_symmetry_space_group_name_H-M 'P -1'
_atom_sites_solution_hydrogens geom
_atom_sites_solution_primary direct
_atom_sites_solution_secondary difmap
_audit_creation_method 'WinGX routine CIF_UPDATE'
_cell_angle_alpha 99.7190(10)
_cell_angle_beta 102.9960(10)
_cell_angle_gamma 110.9630(10)
_cell_formula_units_Z 2
_cell_length_a 10.9468(3)
_cell_length_b 11.0416(4)
_cell_length_c 15.3133(5)
_cell_measurement_reflns_used 7569
_cell_measurement_temperature 175(2)
_cell_measurement_theta_max 28.57
_cell_measurement_theta_min 2.84
_cell_volume 1619.71(9)
_computing_cell_refinement 'SAINT-Plus (Bruker, 2008)'
_computing_data_collection 'APEX2 (Bruker, 2008)'
_computing_data_reduction 'SAINT-Plus and XPREP (Bruker, 2008)'
_computing_molecular_graphics 'DIAMOND (Brandenberg & Putz, 2005)'
_computing_publication_material 'WingGX (Farrugia, 1999)'
_computing_structure_refinement 'SHELXL97 (Sheldrick, 2008)'
_computing_structure_solution 'SHELXS97 (Sheldrick, 2008)'
_diffrn_ambient_temperature 175(2)
_diffrn_measured_fraction_theta_full 0.995
_diffrn_measured_fraction_theta_max 0.995
_diffrn_measurement_device_type 'Bruker APEXII CCD'
_diffrn_measurement_method '\f and \w'
_diffrn_radiation_monochromator graphite
_diffrn_radiation_type MoK\a
_diffrn_radiation_wavelength 0.71073
_diffrn_reflns_av_R_equivalents 0.0313
_diffrn_reflns_limit_h_max 14
_diffrn_reflns_limit_h_min -14
_diffrn_reflns_limit_k_max 14
_diffrn_reflns_limit_k_min -14
_diffrn_reflns_limit_l_max 20
_diffrn_reflns_limit_l_min -20
_diffrn_reflns_number 31007
_diffrn_reflns_theta_full 28.57
_diffrn_reflns_theta_max 28
_diffrn_reflns_theta_min 3.28
_exptl_absorpt_coefficient_mu 0.067
_exptl_absorpt_correction_T_max 0.990
_exptl_absorpt_correction_T_min 0.986
_exptl_absorpt_correction_type multi-scan
_exptl_absorpt_process_details '(SADABS; Bruker, 2008)'
_exptl_crystal_colour colourless
_exptl_crystal_density_diffrn 1.1
_exptl_crystal_density_method 'not measured'
_exptl_crystal_description cuboid
_exptl_crystal_F_000 580
_exptl_crystal_size_max 0.214
_exptl_crystal_size_mid 0.185
_exptl_crystal_size_min 0.144
_refine_diff_density_max 0.289
_refine_diff_density_min -0.296
_refine_ls_extinction_method none
_refine_ls_goodness_of_fit_ref 1.027
_refine_ls_hydrogen_treatment constr
_refine_ls_matrix_type full
_refine_ls_number_parameters 399
_refine_ls_number_reflns 7785
_refine_ls_number_restraints 3
_refine_ls_restrained_S_all 1.027
_refine_ls_R_factor_all 0.0803
_refine_ls_R_factor_gt 0.0524
_refine_ls_shift/su_max 0.017
_refine_ls_shift/su_mean 0.001
_refine_ls_structure_factor_coef Fsqd
_refine_ls_weighting_details 'calc w=1/[\s^2^(Fo^2^)+(0.0592P)^2^+0.5205P] where P=(Fo^2^+2Fc^2^)/3'
_refine_ls_weighting_scheme calc
_refine_ls_wR_factor_ref 0.1475
_reflns_number_gt 5255
_reflns_number_total 7785
_reflns_threshold_expression I>2\s(I)
_cod_data_source_file lr2003.cif
_cod_data_source_block I
_cod_database_code 2229453
_cod_database_fobs_code 2229453

loop_
_space_group_symop_operation_xyz
'x, y, z'
'-x, -y, -z'

loop_
_atom_site_type_symbol
_atom_site_label
_atom_site_fract_x
_atom_site_fract_y
_atom_site_fract_z
_atom_site_U_iso_or_equiv
_atom_site_adp_type
_atom_site_calc_flag
_atom_site_refinement_flags
_atom_site_occupancy
_atom_site_disorder_assembly
_atom_site_disorder_group
C C1 0.32485(17) -0.09576(17) 0.99913(12) 0.0399(4) Uani d . 1 . .
C C2 0.2111(2) 0.0801(2) 1.06591(15) 0.0601(6) Uani d . 1 . .
C C3 0.27916(16) -0.02106(15) 0.94090(12) 0.0350(3) Uani d . 1 . .
C C4 0.22520(18) 0.06741(17) 0.97435(12) 0.0399(4) Uani d . 1 . .
C C5 0.18274(18) 0.14119(17) 0.91845(12) 0.0428(4) Uani d . 1 . .
H H5 0.1479 0.201 0.9412 0.051 Uiso calc R 1 . .
C C6 0.19232(16) 0.12561(15) 0.82952(11) 0.0344(3) Uani d . 1 . .
C C7 0.24483(15) 0.03433(15) 0.79532(11) 0.0325(3) Uani d . 1 . .
C C8 0.28764(16) -0.03739(15) 0.85123(12) 0.0356(4) Uani d . 1 . .
H H8 0.3225 -0.0972 0.8286 0.043 Uiso calc R 1 . .
C C11 0.32695(16) -0.03783(15) 0.67397(11) 0.0341(3) Uani d . 1 . .
C C12 0.46705(18) 0.02362(17) 0.71765(12) 0.0422(4) Uani d . 1 . .
H H12 0.5042 0.099 0.7687 0.051 Uiso calc R 1 . .
C C13 0.55247(17) -0.02689(18) 0.68553(12) 0.0421(4) Uani d . 1 . .
H H13 0.6467 0.0138 0.716 0.05 Uiso calc R 1 . .
C C14 0.49885(16) -0.13740(16) 0.60855(11) 0.0342(3) Uani d . 1 A .
C C15 0.35667(16) -0.19584(16) 0.56661(11) 0.0335(3) Uani d . 1 . .
H H15 0.32 -0.2701 0.5148 0.04 Uiso calc R 1 . .
C C16 0.26543(16) -0.15055(15) 0.59701(11) 0.0317(3) Uani d . 1 . .
C C17 0.10949(16) -0.22154(16) 0.54796(12) 0.0364(4) Uani d . 1 . .
C C18 0.07343(19) -0.33885(19) 0.46378(13) 0.0503(5) Uani d . 1 . .
H H18A 0.1151 -0.3052 0.419 0.075 Uiso calc R 1 . .
H H18B -0.0247 -0.3829 0.4359 0.075 Uiso calc R 1 . .
H H18C 0.1071 -0.4021 0.4836 0.075 Uiso calc R 1 . .
C C19 0.03676(18) -0.27803(18) 0.61657(13) 0.0458(4) Uani d . 1 . .
H H19A -0.0601 -0.327 0.585 0.069 Uiso calc R 1 . .
H H19B 0.0516 -0.205 0.6675 0.069 Uiso calc R 1 . .
H H19C 0.0734 -0.3373 0.64 0.069 Uiso calc R 1 . .
C C20 0.05301(19) -0.1242(2) 0.51307(14) 0.0495(5) Uani d . 1 . .
H H20A 0.0705 -0.0513 0.5649 0.074 Uiso calc R 1 . .
H H20B -0.0443 -0.1713 0.4826 0.074 Uiso calc R 1 . .
H H20C 0.0974 -0.0891 0.4698 0.074 Uiso calc R 1 . .
C C21 0.58891(17) -0.19560(18) 0.56883(12) 0.0414(4) Uani d . 1 . .
C C25 0.09512(16) 0.28072(16) 0.79279(11) 0.0334(3) Uani d . 1 . .
C C26 -0.03540(17) 0.22322(16) 0.80045(12) 0.0406(4) Uani d . 1 . .
H H26 -0.0763 0.1312 0.7942 0.049 Uiso calc R 1 . .
C C27 -0.10495(16) 0.30261(16) 0.81741(12) 0.0385(4) Uani d . 1 . .
H H27 -0.1921 0.2638 0.8236 0.046 Uiso calc R 1 . .
C C28 -0.04634(15) 0.43969(15) 0.82533(11) 0.0310(3) Uani d . 1 . .
C C29 0.08501(15) 0.49289(15) 0.81665(10) 0.0300(3) Uani d . 1 . .
H H29 0.1251 0.5846 0.8218 0.036 Uiso calc R 1 . .
C C30 0.16077(15) 0.41736(15) 0.80073(10) 0.0294(3) Uani d . 1 . .
C C31 -0.12629(16) 0.52644(17) 0.84061(12) 0.0371(4) Uani d . 1 . .
C C32 -0.1880(2) 0.5004(2) 0.91925(15) 0.0562(5) Uani d . 1 . .
H H32A -0.2375 0.5556 0.9278 0.084 Uiso calc R 1 . .
H H32B -0.1156 0.5223 0.9759 0.084 Uiso calc R 1 . .
H H32C -0.2498 0.4071 0.9035 0.084 Uiso calc R 1 . .
C C33 -0.0344(2) 0.6768(2) 0.8677(2) 0.0792(8) Uani d . 1 . .
H H33A 0.0028 0.698 0.8184 0.119 Uiso calc R 1 . .
H H33B 0.0394 0.6995 0.9237 0.119 Uiso calc R 1 . .
H H33C -0.0876 0.7274 0.8781 0.119 Uiso calc R 1 . .
C C34 -0.2414(3) 0.4900(3) 0.75103(16) 0.0823(8) Uani d . 1 . .
H H34A -0.203 0.5063 0.7014 0.124 Uiso calc R 1 . .
H H34B -0.2919 0.5442 0.7592 0.124 Uiso calc R 1 . .
H H34C -0.3022 0.3964 0.7358 0.124 Uiso calc R 1 . .
C C35 0.30789(15) 0.48317(16) 0.79499(11) 0.0352(4) Uani d . 1 . .
C C36 0.40825(18) 0.4698(2) 0.87618(14) 0.0540(5) Uani d . 1 . .
H H36A 0.5008 0.517 0.876 0.081 Uiso calc R 1 . .
H H36B 0.389 0.3762 0.8696 0.081 Uiso calc R 1 . .
H H36C 0.398 0.5077 0.9339 0.081 Uiso calc R 1 . .
C C37 0.31886(19) 0.4175(2) 0.70201(13) 0.0485(4) Uani d . 1 . .
H H37A 0.2603 0.4318 0.6517 0.073 Uiso calc R 1 . .
H H37B 0.2908 0.3224 0.6945 0.073 Uiso calc R 1 . .
H H37C 0.4124 0.4571 0.7017 0.073 Uiso calc R 1 . .
C C38 0.35244(18) 0.63396(18) 0.80263(15) 0.0504(5) Uani d . 1 . .
H H38A 0.29 0.6458 0.7532 0.076 Uiso calc R 1 . .
H H38B 0.4437 0.6712 0.7979 0.076 Uiso calc R 1 . .
H H38C 0.3515 0.6793 0.8616 0.076 Uiso calc R 1 . .
N N1 0.36199(18) -0.15552(17) 1.04487(12) 0.0546(4) Uani d . 1 . .
N N2 0.1971(3) 0.0875(3) 1.13809(15) 0.0937(8) Uani d . 1 . .
O O1 0.24505(12) 0.02227(11) 0.70557(8) 0.0384(3) Uani d . 1 . .
O O2 0.15855(12) 0.19450(11) 0.76953(8) 0.0400(3) Uani d . 1 . .
C C22A 0.7447(3) -0.1104(4) 0.6219(2) 0.0569(8) Uani d PD 0.814(6) A 1
H H22A 0.7633 -0.1136 0.6856 0.085 Uiso calc PR 0.814(6) A 1
H H22B 0.7686 -0.0186 0.6198 0.085 Uiso calc PR 0.814(6) A 1
H H22C 0.7982 -0.1465 0.593 0.085 Uiso calc PR 0.814(6) A 1
C C23A 0.5683(3) -0.1892(5) 0.46811(18) 0.0696(12) Uani d PD 0.814(6) A 1
H H23A 0.6292 -0.2192 0.4438 0.104 Uiso calc PR 0.814(6) A 1
H H23B 0.5879 -0.0981 0.4658 0.104 Uiso calc PR 0.814(6) A 1
H H23C 0.4748 -0.2464 0.4314 0.104 Uiso calc PR 0.814(6) A 1
C C24A 0.5532(5) -0.3364(4) 0.5778(5) 0.0921(16) Uani d PD 0.814(6) A 1
H H24A 0.6091 -0.3733 0.5526 0.138 Uiso calc PR 0.814(6) A 1
H H24B 0.4579 -0.3913 0.5441 0.138 Uiso calc PR 0.814(6) A 1
H H24C 0.5696 -0.3348 0.6423 0.138 Uiso calc PR 0.814(6) A 1
C C22B 0.5042(14) -0.2940(15) 0.4618(7) 0.050(3) Uani d PD 0.186(6) A 2
H H22D 0.5663 -0.3179 0.4347 0.075 Uiso calc PR 0.186(6) A 2
H H22E 0.4646 -0.2471 0.425 0.075 Uiso calc PR 0.186(6) A 2
H H22F 0.4323 -0.3743 0.4633 0.075 Uiso calc PR 0.186(6) A 2
C C23B 0.6083(13) -0.2968(14) 0.6183(9) 0.0414(4) Uani d PD 0.186(6) A 2
H H23D 0.664 -0.3346 0.5936 0.062 Uiso calc PR 0.186(6) A 2
H H23E 0.5203 -0.3674 0.6093 0.062 Uiso calc PR 0.186(6) A 2
H H23F 0.653 -0.2532 0.6837 0.062 Uiso calc PR 0.186(6) A 2
C C24B 0.7055(16) -0.0922(14) 0.5672(16) 0.075(5) Uani d PD 0.186(6) A 2
H H24D 0.7568 -0.0353 0.6294 0.112 Uiso calc PR 0.186(6) A 2
H H24E 0.6791 -0.04 0.5286 0.112 Uiso calc PR 0.186(6) A 2
H H24F 0.7615 -0.1295 0.5424 0.112 Uiso calc PR 0.186(6) A 2

loop_
_atom_site_aniso_label
_atom_site_aniso_U_11
_atom_site_aniso_U_22
_atom_site_aniso_U_33
_atom_site_aniso_U_12
_atom_site_aniso_U_13
_atom_site_aniso_U_23
C1 0.0435(9) 0.0387(9) 0.0422(10) 0.0193(8) 0.0179(8) 0.0111(8)
C2 0.0913(16) 0.0783(14) 0.0484(12) 0.0639(13) 0.0374(11) 0.0255(11)
C3 0.0367(8) 0.0329(8) 0.0402(9) 0.0163(7) 0.0168(7) 0.0114(7)
C4 0.0487(9) 0.0455(9) 0.0374(10) 0.0275(8) 0.0209(8) 0.0120(8)
C5 0.0564(10) 0.0455(10) 0.0435(10) 0.0343(9) 0.0254(8) 0.0112(8)
C6 0.0411(8) 0.0319(8) 0.0388(9) 0.0208(7) 0.0184(7) 0.0099(7)
C7 0.0371(8) 0.0290(7) 0.0362(9) 0.0164(6) 0.0180(7) 0.0059(6)
C8 0.0411(8) 0.0318(8) 0.0425(10) 0.0208(7) 0.0202(7) 0.0091(7)
C11 0.0445(9) 0.0340(8) 0.0359(9) 0.0234(7) 0.0224(7) 0.0100(7)
C12 0.0461(9) 0.0396(9) 0.0378(10) 0.0166(8) 0.0173(8) -0.0005(7)
C13 0.0366(8) 0.0496(10) 0.0378(10) 0.0167(8) 0.0149(7) 0.0042(8)
C14 0.0397(8) 0.0394(9) 0.0332(9) 0.0209(7) 0.0200(7) 0.0116(7)
C15 0.0418(8) 0.0324(8) 0.0318(8) 0.0191(7) 0.0166(7) 0.0069(7)
C16 0.0383(8) 0.0310(8) 0.0348(9) 0.0189(6) 0.0176(7) 0.0126(7)
C17 0.0384(8) 0.0378(8) 0.0398(9) 0.0203(7) 0.0157(7) 0.0125(7)
C18 0.0424(10) 0.0524(11) 0.0477(11) 0.0187(8) 0.0093(8) 0.0010(9)
C19 0.0422(9) 0.0455(10) 0.0548(12) 0.0171(8) 0.0226(8) 0.0187(9)
C20 0.0474(10) 0.0566(11) 0.0579(12) 0.0305(9) 0.0182(9) 0.0262(10)
C21 0.0431(9) 0.0505(10) 0.0425(10) 0.0268(8) 0.0239(8) 0.0111(8)
C25 0.0409(8) 0.0361(8) 0.0316(8) 0.0247(7) 0.0142(7) 0.0061(7)
C26 0.0433(9) 0.0299(8) 0.0481(11) 0.0149(7) 0.0171(8) 0.0061(7)
C27 0.0319(8) 0.0369(9) 0.0446(10) 0.0131(7) 0.0140(7) 0.0056(7)
C28 0.0316(7) 0.0362(8) 0.0296(8) 0.0189(6) 0.0108(6) 0.0069(6)
C29 0.0320(7) 0.0314(8) 0.0306(8) 0.0167(6) 0.0113(6) 0.0078(6)
C30 0.0322(7) 0.0365(8) 0.0242(8) 0.0192(6) 0.0097(6) 0.0071(6)
C31 0.0359(8) 0.0433(9) 0.0433(10) 0.0252(7) 0.0173(7) 0.0132(8)
C32 0.0628(12) 0.0676(13) 0.0641(14) 0.0428(11) 0.0377(11) 0.0227(11)
C33 0.0718(14) 0.0479(12) 0.150(3) 0.0396(11) 0.0676(16) 0.0295(14)
C34 0.0867(17) 0.133(2) 0.0566(15) 0.0862(18) 0.0123(12) 0.0214(15)
C35 0.0315(7) 0.0435(9) 0.0369(9) 0.0209(7) 0.0142(7) 0.0097(7)
C36 0.0365(9) 0.0752(14) 0.0522(12) 0.0262(9) 0.0092(8) 0.0212(10)
C37 0.0474(10) 0.0597(12) 0.0464(11) 0.0251(9) 0.0264(9) 0.0115(9)
C38 0.0397(9) 0.0461(10) 0.0706(14) 0.0170(8) 0.0276(9) 0.0161(10)
N1 0.0664(11) 0.0530(10) 0.0526(10) 0.0305(8) 0.0185(8) 0.0214(8)
N2 0.160(2) 0.137(2) 0.0594(13) 0.1165(19) 0.0640(14) 0.0490(13)
O1 0.0530(7) 0.0419(6) 0.0368(7) 0.0314(6) 0.0243(5) 0.0116(5)
O2 0.0580(7) 0.0415(6) 0.0394(7) 0.0352(6) 0.0242(6) 0.0129(5)
C22A 0.0425(14) 0.089(2) 0.0473(17) 0.0339(14) 0.0231(13) 0.0108(15)
C23A 0.0579(18) 0.117(3) 0.0391(15) 0.046(2) 0.0224(13) 0.0008(17)
C24A 0.075(2) 0.054(2) 0.178(5) 0.0412(18) 0.072(3) 0.033(3)
C22B 0.066(8) 0.061(8) 0.037(6) 0.044(7) 0.023(5) 0.000(5)
C23B 0.0431(9) 0.0505(10) 0.0425(10) 0.0268(8) 0.0239(8) 0.0111(8)
C24B 0.059(9) 0.071(8) 0.105(15) 0.029(7) 0.055(10) 0.007(9)

loop_
_atom_type_symbol
_atom_type_description
_atom_type_scat_dispersion_real
_atom_type_scat_dispersion_imag
_atom_type_scat_source
C C 0.0033 0.0016 'International Tables Vol C Tables 4.2.6.8 and 6.1.1.4'
H H 0 0 'International Tables Vol C Tables 4.2.6.8 and 6.1.1.4'
N N 0.0061 0.0033 'International Tables Vol C Tables 4.2.6.8 and 6.1.1.4'
O O 0.0106 0.006 'International Tables Vol C Tables 4.2.6.8 and 6.1.1.4'

loop_
_geom_angle_atom_site_label_1
_geom_angle_atom_site_label_2
_geom_angle_atom_site_label_3
_geom_angle_site_symmetry_1
_geom_angle_site_symmetry_3
_geom_angle
_geom_angle_publ_flag
N1 C1 C3 . . 179.26(18) ?
N2 C2 C4 . . 178.4(3) ?
C8 C3 C4 . . 119.70(15) ?
C8 C3 C1 . . 120.12(14) ?
C4 C3 C1 . . 120.18(15) ?
C5 C4 C3 . . 120.20(15) ?
C5 C4 C2 . . 120.12(15) ?
C3 C4 C2 . . 119.67(15) ?
C6 C5 C4 . . 119.99(14) ?
C6 C5 H5 . . 120 ?
C4 C5 H5 . . 120 ?
O2 C6 C5 . . 125.57(13) ?
O2 C6 C7 . . 114.72(14) ?
C5 C6 C7 . . 119.68(14) ?
O1 C7 C8 . . 124.80(13) ?
O1 C7 C6 . . 115.18(13) ?
C8 C7 C6 . . 120.00(14) ?
C7 C8 C3 . . 120.42(14) ?
C7 C8 H8 . . 119.8 ?
C3 C8 H8 . . 119.8 ?
C12 C11 C16 . . 122.65(13) ?
C12 C11 O1 . . 117.89(14) ?
C16 C11 O1 . . 119.32(14) ?
C11 C12 C13 . . 120.01(16) ?
C11 C12 H12 . . 120 ?
C13 C12 H12 . . 120 ?
C14 C13 C12 . . 120.56(16) ?
C14 C13 H13 . . 119.7 ?
C12 C13 H13 . . 119.7 ?
C13 C14 C15 . . 117.32(14) ?
C13 C14 C21 . . 122.73(15) ?
C15 C14 C21 . . 119.95(14) ?
C14 C15 C16 . . 124.54(15) ?
C14 C15 H15 . . 117.7 ?
C16 C15 H15 . . 117.7 ?
C11 C16 C15 . . 114.91(14) ?
C11 C16 C17 . . 123.53(13) ?
C15 C16 C17 . . 121.56(14) ?
C18 C17 C20 . . 107.50(15) ?
C18 C17 C16 . . 111.47(13) ?
C20 C17 C16 . . 111.28(14) ?
C18 C17 C19 . . 108.14(15) ?
C20 C17 C19 . . 109.01(14) ?
C16 C17 C19 . . 109.35(14) ?
C17 C18 H18A . . 109.5 ?
C17 C18 H18B . . 109.5 ?
H18A C18 H18B . . 109.5 ?
C17 C18 H18C . . 109.5 ?
H18A C18 H18C . . 109.5 ?
H18B C18 H18C . . 109.5 ?
C17 C19 H19A . . 109.5 ?
C17 C19 H19B . . 109.5 ?
H19A C19 H19B . . 109.5 ?
C17 C19 H19C . . 109.5 ?
H19A C19 H19C . . 109.5 ?
H19B C19 H19C . . 109.5 ?
C17 C20 H20A . . 109.5 ?
C17 C20 H20B . . 109.5 ?
H20A C20 H20B . . 109.5 ?
C17 C20 H20C . . 109.5 ?
H20A C20 H20C . . 109.5 ?
H20B C20 H20C . . 109.5 ?
C24B C21 C24A . . 135.6(7) ?
C24B C21 C23B . . 117.8(9) ?
C24A C21 C23B . . 27.0(4) ?
C24B C21 C23A . . 72.6(9) ?
C24A C21 C23A . . 112.7(3) ?
C23B C21 C23A . . 133.6(5) ?
C24B C21 C14 . . 110.0(5) ?
C24A C21 C14 . . 109.31(17) ?
C23B C21 C14 . . 108.7(5) ?
C23A C21 C14 . . 108.60(16) ?
C24B C21 C22A . . 36.7(9) ?
C24A C21 C22A . . 108.2(2) ?
C23B C21 C22A . . 84.1(5) ?
C23A C21 C22A . . 106.40(19) ?
C14 C21 C22A . . 111.68(16) ?
C24B C21 C22B . . 108.7(8) ?
C24A C21 C22B . . 75.0(5) ?
C23B C21 C22B . . 100.4(6) ?
C23A C21 C22B . . 40.0(5) ?
C14 C21 C22B . . 110.8(4) ?
C22A C21 C22B . . 133.0(4) ?
C26 C25 C30 . . 122.53(13) ?
C26 C25 O2 . . 117.88(14) ?
C30 C25 O2 . . 119.43(13) ?
C27 C26 C25 . . 119.90(15) ?
C27 C26 H26 . . 120 ?
C25 C26 H26 . . 120 ?
C26 C27 C28 . . 120.78(15) ?
C26 C27 H27 . . 119.6 ?
C28 C27 H27 . . 119.6 ?
C27 C28 C29 . . 117.23(13) ?
C27 C28 C31 . . 120.53(13) ?
C29 C28 C31 . . 122.23(14) ?
C28 C29 C30 . . 124.32(14) ?
C28 C29 H29 . . 117.8 ?
C30 C29 H29 . . 117.8 ?
C25 C30 C29 . . 115.24(13) ?
C25 C30 C35 . . 122.92(13) ?
C29 C30 C35 . . 121.83(14) ?
C34 C31 C33 . . 109.46(19) ?
C34 C31 C32 . . 109.21(17) ?
C33 C31 C32 . . 106.95(16) ?
C34 C31 C28 . . 108.44(14) ?
C33 C31 C28 . . 112.04(14) ?
C32 C31 C28 . . 110.70(13) ?
C31 C32 H32A . . 109.5 ?
C31 C32 H32B . . 109.5 ?
H32A C32 H32B . . 109.5 ?
C31 C32 H32C . . 109.5 ?
H32A C32 H32C . . 109.5 ?
H32B C32 H32C . . 109.5 ?
C31 C33 H33A . . 109.5 ?
C31 C33 H33B . . 109.5 ?
H33A C33 H33B . . 109.5 ?
C31 C33 H33C . . 109.5 ?
H33A C33 H33C . . 109.5 ?
H33B C33 H33C . . 109.5 ?
C31 C34 H34A . . 109.5 ?
C31 C34 H34B . . 109.5 ?
H34A C34 H34B . . 109.5 ?
C31 C34 H34C . . 109.5 ?
H34A C34 H34C . . 109.5 ?
H34B C34 H34C . . 109.5 ?
C36 C35 C38 . . 107.50(15) ?
C36 C35 C37 . . 110.04(14) ?
C38 C35 C37 . . 107.12(14) ?
C36 C35 C30 . . 109.04(14) ?
C38 C35 C30 . . 111.76(12) ?
C37 C35 C30 . . 111.30(14) ?
C35 C36 H36A . . 109.5 ?
C35 C36 H36B . . 109.5 ?
H36A C36 H36B . . 109.5 ?
C35 C36 H36C . . 109.5 ?
H36A C36 H36C . . 109.5 ?
H36B C36 H36C . . 109.5 ?
C35 C37 H37A . . 109.5 ?
C35 C37 H37B . . 109.5 ?
H37A C37 H37B . . 109.5 ?
C35 C37 H37C . . 109.5 ?
H37A C37 H37C . . 109.5 ?
H37B C37 H37C . . 109.5 ?
C35 C38 H38A . . 109.5 ?
C35 C38 H38B . . 109.5 ?
H38A C38 H38B . . 109.5 ?
C35 C38 H38C . . 109.5 ?
H38A C38 H38C . . 109.5 ?
H38B C38 H38C . . 109.5 ?
C7 O1 C11 . . 118.38(12) ?
C6 O2 C25 . . 120.00(12) ?
C21 C22A H22A . . 109.5 ?
C21 C22A H22B . . 109.5 ?
C21 C22A H22C . . 109.5 ?
C21 C23A H23A . . 109.5 ?
C21 C23A H23B . . 109.5 ?
C21 C23A H23C . . 109.5 ?
C21 C24A H24A . . 109.5 ?
C21 C24A H24B . . 109.5 ?
C21 C24A H24C . . 109.5 ?
C21 C22B H22D . . 109.5 ?
C21 C22B H22E . . 109.5 ?
H22D C22B H22E . . 109.5 ?
C21 C22B H22F . . 109.5 ?
H22D C22B H22F . . 109.5 ?
H22E C22B H22F . . 109.5 ?
C21 C23B H23D . . 109.5 ?
C21 C23B H23E . . 109.5 ?
H23D C23B H23E . . 109.5 ?
C21 C23B H23F . . 109.5 ?
H23D C23B H23F . . 109.5 ?
H23E C23B H23F . . 109.5 ?
C21 C24B H24D . . 109.5 ?
C21 C24B H24E . . 109.5 ?
H24D C24B H24E . . 109.5 ?
C21 C24B H24F . . 109.5 ?
H24D C24B H24F . . 109.5 ?
H24E C24B H24F . . 109.5 ?

loop_
_geom_bond_atom_site_label_1
_geom_bond_atom_site_label_2
_geom_bond_site_symmetry_2
_geom_bond_distance
_geom_bond_publ_flag
C1 N1 . 1.145(2) ?
C1 C3 . 1.438(2) ?
C2 N2 . 1.143(3) ?
C2 C4 . 1.434(3) ?
C3 C8 . 1.383(2) ?
C3 C4 . 1.395(2) ?
C4 C5 . 1.393(2) ?
C5 C6 . 1.376(2) ?
C5 H5 . 0.93 ?
C6 O2 . 1.3578(19) ?
C6 C7 . 1.412(2) ?
C7 O1 . 1.3588(19) ?
C7 C8 . 1.376(2) ?
C8 H8 . 0.93 ?
C11 C12 . 1.379(2) ?
C11 C16 . 1.393(2) ?
C11 O1 . 1.4110(17) ?
C12 C13 . 1.384(2) ?
C12 H12 . 0.93 ?
C13 C14 . 1.383(2) ?
C13 H13 . 0.93 ?
C14 C15 . 1.394(2) ?
C14 C21 . 1.532(2) ?
C15 C16 . 1.397(2) ?
C15 H15 . 0.93 ?
C16 C17 . 1.536(2) ?
C17 C18 . 1.529(2) ?
C17 C20 . 1.531(2) ?
C17 C19 . 1.539(2) ?
C18 H18A . 0.96 ?
C18 H18B . 0.96 ?
C18 H18C . 0.96 ?
C19 H19A . 0.96 ?
C19 H19B . 0.96 ?
C19 H19C . 0.96 ?
C20 H20A . 0.96 ?
C20 H20B . 0.96 ?
C20 H20C . 0.96 ?
C21 C24B . 1.384(13) ?
C21 C24A . 1.500(4) ?
C21 C23B . 1.501(12) ?
C21 C23A . 1.525(3) ?
C21 C22A . 1.557(3) ?
C21 C22B . 1.650(11) ?
C25 C26 . 1.382(2) ?
C25 C30 . 1.390(2) ?
C25 O2 . 1.4089(17) ?
C26 C27 . 1.380(2) ?
C26 H26 . 0.93 ?
C27 C28 . 1.388(2) ?
C27 H27 . 0.93 ?
C28 C29 . 1.392(2) ?
C28 C31 . 1.534(2) ?
C29 C30 . 1.3999(19) ?
C29 H29 . 0.93 ?
C30 C35 . 1.542(2) ?
C31 C34 . 1.518(3) ?
C31 C33 . 1.525(3) ?
C31 C32 . 1.528(2) ?
C32 H32A . 0.96 ?
C32 H32B . 0.96 ?
C32 H32C . 0.96 ?
C33 H33A . 0.96 ?
C33 H33B . 0.96 ?
C33 H33C . 0.96 ?
C34 H34A . 0.96 ?
C34 H34B . 0.96 ?
C34 H34C . 0.96 ?
C35 C36 . 1.529(2) ?
C35 C38 . 1.533(2) ?
C35 C37 . 1.536(2) ?
C36 H36A . 0.96 ?
C36 H36B . 0.96 ?
C36 H36C . 0.96 ?
C37 H37A . 0.96 ?
C37 H37B . 0.96 ?
C37 H37C . 0.96 ?
C38 H38A . 0.96 ?
C38 H38B . 0.96 ?
C38 H38C . 0.96 ?
C22A H22A . 0.96 ?
C22A H22B . 0.96 ?
C22A H22C . 0.96 ?
C23A H23A . 0.96 ?
C23A H23B . 0.96 ?
C23A H23C . 0.96 ?
C24A H24A . 0.96 ?
C24A H24B . 0.96 ?
C24A H24C . 0.96 ?
C22B H22D . 0.96 ?
C22B H22E . 0.96 ?
C22B H22F . 0.96 ?
C23B H23D . 0.96 ?
C23B H23E . 0.96 ?
C23B H23F . 0.96 ?
C24B H24D . 0.96 ?
C24B H24E . 0.96 ?
C24B H24F . 0.96 ?

loop_
_geom_hbond_atom_site_label_D
_geom_hbond_atom_site_label_H
_geom_hbond_atom_site_label_A
_geom_hbond_site_symmetry_A
_geom_hbond_distance_DH
_geom_hbond_distance_HA
_geom_hbond_distance_DA
_geom_hbond_angle_DHA
C19 H19B O1 . 0.96 2.5 3.117(2) 122
C20 H20A O1 . 0.96 2.32 2.982(3) 125
C36 H36B O2 . 0.96 2.52 3.122(3) 121
C37 H37B O2 . 0.96 2.29 2.966(2) 127
C22A H22A N2 2_657 0.96 2.59 3.535(4) 170
